data_4130910
loop_
_publ_author_name
'Yang, Deng-Tao'
'Mellerup, Soren K.'
'Peng, Jin-Bao'
'Wang, Xiang'
'Li, Quan-Song'
'Wang, Suning'

_publ_section_title
;
 Substituent Directed Phototransformations of BN-Heterocycles: Elimination
 vs Isomerization via Selective B-C Bond Cleavage.
;
_journal_issue 36
_journal_name_full 'Journal of the American Chemical Society'
_journal_page_first 11513
_journal_page_last 11516
_journal_paper_doi 10.1021/jacs.6b07899
_journal_volume 138
_journal_year 2016
_chemical_formula_sum 'C24 H20 B N'
_chemical_formula_weight 333.22
_space_group_IT_number 14
_space_group_name_Hall '-P 2ybc'
_space_group_name_H-M_alt 'P 1 21/c 1'
_symmetry_cell_setting monoclinic
_symmetry_space_group_name_H-M 'P 1 21/c 1'
_atom_sites_solution_hydrogens geom
_atom_sites_solution_primary direct
_atom_sites_solution_secondary difmap
_audit_creation_method SHELXL-97
_cell_angle_alpha 90.00
_cell_angle_beta 107.055(2)
_cell_angle_gamma 90.00
_cell_formula_units_Z 4
_cell_length_a 12.4542(5)
_cell_length_b 15.7598(6)
_cell_length_c 9.7650(4)
_cell_measurement_reflns_used 4875
_cell_measurement_temperature 180(2)
_cell_measurement_theta_max 27.07
_cell_measurement_theta_min 3.42
_cell_volume 1832.35(13)
_computing_cell_refinement 'Bruker SAINT'
_computing_data_collection 'Bruker APEX2'
_computing_data_reduction 'Bruker SAINT'
_computing_molecular_graphics 'Bruker SHELXTL'
_computing_publication_material 'Bruker SHELXTL'
_computing_structure_refinement 'SHELXL-97 (Sheldrick, 1997)'
_computing_structure_solution 'SHELXS-97 (Sheldrick, 1990)'
_diffrn_ambient_temperature 180(2)
_diffrn_measured_fraction_theta_full 0.995
_diffrn_measured_fraction_theta_max 0.995
_diffrn_measurement_device_type 'Bruker APEX-II CCD'
_diffrn_measurement_method '\f and \w scans'
_diffrn_radiation_monochromator graphite
_diffrn_radiation_source 'fine-focus sealed tube'
_diffrn_radiation_type MoK\a
_diffrn_radiation_wavelength 0.71073
_diffrn_reflns_av_R_equivalents 0.0208
_diffrn_reflns_av_sigmaI/netI 0.0253
_diffrn_reflns_limit_h_max 15
_diffrn_reflns_limit_h_min -15
_diffrn_reflns_limit_k_max 20
_diffrn_reflns_limit_k_min -20
_diffrn_reflns_limit_l_max 11
_diffrn_reflns_limit_l_min -12
_diffrn_reflns_number 10312
_diffrn_reflns_theta_full 27.13
_diffrn_reflns_theta_max 27.13
_diffrn_reflns_theta_min 1.71
_diffrn_standards_number 0
_exptl_absorpt_coefficient_mu 0.069
_exptl_absorpt_correction_T_max 0.9966
_exptl_absorpt_correction_T_min 0.9932
_exptl_absorpt_correction_type multi-scan
_exptl_crystal_density_diffrn 1.208
_exptl_crystal_density_method 'not measured'
_exptl_crystal_description PLATE
_exptl_crystal_F_000 704
_exptl_crystal_size_max 0.10
_exptl_crystal_size_mid 0.10
_exptl_crystal_size_min 0.05
_refine_diff_density_max 0.305
_refine_diff_density_min -0.217
_refine_diff_density_rms 0.046
_refine_ls_extinction_method none
_refine_ls_goodness_of_fit_ref 1.047
_refine_ls_hydrogen_treatment constr
_refine_ls_matrix_type full
_refine_ls_number_parameters 235
_refine_ls_number_reflns 4034
_refine_ls_number_restraints 0
_refine_ls_restrained_S_all 1.047
_refine_ls_R_factor_all 0.0501
_refine_ls_R_factor_gt 0.0405
_refine_ls_shift/su_max 0.001
_refine_ls_shift/su_mean 0.000
_refine_ls_structure_factor_coef Fsqd
_refine_ls_weighting_details 'calc w=1/[\s^2^(Fo^2^)+(0.0530P)^2^+0.4000P] where P=(Fo^2^+2Fc^2^)/3'
_refine_ls_weighting_scheme calc
_refine_ls_wR_factor_gt 0.1012
_refine_ls_wR_factor_ref 0.1094
_reflns_number_gt 3399
_reflns_number_total 4034
_reflns_threshold_expression >2sigma(I)
_cod_data_source_file ja6b07899_si_008.cif
_cod_data_source_block peng1a
_cod_depositor_comments
;
The following automatic conversions were performed:

data item '_symmetry_cell_setting' value 'Monoclinic' was changed to
'monoclinic' in accordance with the
/home/saulius/struct/COD-crude-data/automatic-downloads/DataCite-retrospective/ACS/depositions/lib/dictionaries/cif_core.dic
dictionary named 'cif_core.dic' version 2.4.2 last updated on
2011-04-26.

Automatic conversion script
Id: cif_fix_values 6909 2019-04-08 15:41:33Z antanas 
;
_cod_original_sg_symbol_H-M P2(1)/c
_cod_database_code 4130910

loop_
_symmetry_equiv_pos_as_xyz
'x, y, z'
'-x, y+1/2, -z+1/2'
'-x, -y, -z'
'x, -y-1/2, z-1/2'

loop_
_atom_site_label
_atom_site_type_symbol
_atom_site_fract_x
_atom_site_fract_y
_atom_site_fract_z
_atom_site_U_iso_or_equiv
_atom_site_adp_type
_atom_site_occupancy
_atom_site_symmetry_multiplicity
_atom_site_calc_flag
_atom_site_refinement_flags
B1 B 0.22922(10) 0.97480(8) 0.90013(13) 0.0246(3) Uani 1 1 d .
N1 N 0.28886(7) 0.90068(6) 1.01517(9) 0.0238(2) Uani 1 1 d .
C1 C 0.09703(9) 0.95060(7) 0.85466(13) 0.0304(3) Uani 1 1 d .
H1A H 0.0680 0.9576 0.9381 0.036 Uiso 1 1 calc R
H1B H 0.0547 0.9894 0.7780 0.036 Uiso 1 1 calc R
C2 C 0.07982(9) 0.86088(8) 0.80257(13) 0.0309(3) Uani 1 1 d .
C3 C -0.00264(11) 0.83663(10) 0.67855(15) 0.0439(3) Uani 1 1 d .
H3A H -0.0502 0.8787 0.6222 0.053 Uiso 1 1 calc R
C4 C -0.01710(12) 0.75257(11) 0.63531(17) 0.0525(4) Uani 1 1 d .
H4A H -0.0739 0.7377 0.5501 0.063 Uiso 1 1 calc R
C5 C 0.05042(13) 0.69081(10) 0.71541(17) 0.0506(4) Uani 1 1 d .
H5A H 0.0392 0.6330 0.6872 0.061 Uiso 1 1 calc R
C6 C 0.13466(12) 0.71289(8) 0.83719(16) 0.0413(3) Uani 1 1 d .
H6A H 0.1820 0.6701 0.8919 0.050 Uiso 1 1 calc R
C7 C 0.15102(10) 0.79775(7) 0.88099(13) 0.0298(3) Uani 1 1 d .
C8 C 0.24604(9) 0.82058(7) 1.00583(12) 0.0267(2) Uani 1 1 d .
C9 C 0.29606(11) 0.76178(8) 1.11202(14) 0.0361(3) Uani 1 1 d .
H9A H 0.2642 0.7068 1.1093 0.043 Uiso 1 1 calc R
C10 C 0.39085(12) 0.78233(8) 1.22066(14) 0.0386(3) Uani 1 1 d .
H10A H 0.4244 0.7420 1.2927 0.046 Uiso 1 1 calc R
C11 C 0.43665(10) 0.86235(8) 1.22375(13) 0.0328(3) Uani 1 1 d .
H11A H 0.5039 0.8774 1.2953 0.039 Uiso 1 1 calc R
C12 C 0.38263(9) 0.91950(7) 1.12094(12) 0.0278(2) Uani 1 1 d .
H12A H 0.4128 0.9751 1.1245 0.033 Uiso 1 1 calc R
C13 C 0.25599(9) 1.06549(7) 0.98287(12) 0.0255(2) Uani 1 1 d .
C14 C 0.21766(10) 1.08473(8) 1.10081(13) 0.0323(3) Uani 1 1 d .
H14A H 0.1742 1.0438 1.1323 0.039 Uiso 1 1 calc R
C15 C 0.24098(11) 1.16142(8) 1.17289(13) 0.0372(3) Uani 1 1 d .
H15A H 0.2146 1.1719 1.2533 0.045 Uiso 1 1 calc R
C16 C 0.30257(11) 1.22272(8) 1.12799(14) 0.0372(3) Uani 1 1 d .
H16A H 0.3181 1.2756 1.1766 0.045 Uiso 1 1 calc R
C17 C 0.34128(11) 1.20637(8) 1.01193(13) 0.0355(3) Uani 1 1 d .
H17A H 0.3834 1.2481 0.9800 0.043 Uiso 1 1 calc R
C18 C 0.31857(10) 1.12878(7) 0.94182(12) 0.0301(3) Uani 1 1 d .
H18A H 0.3467 1.1184 0.8629 0.036 Uiso 1 1 calc R
C19 C 0.28111(9) 0.96899(7) 0.76605(12) 0.0262(2) Uani 1 1 d .
C20 C 0.38597(10) 0.93502(7) 0.77400(13) 0.0279(2) Uani 1 1 d .
H20A H 0.4299 0.9115 0.8622 0.033 Uiso 1 1 calc R
C21 C 0.42885(11) 0.93428(8) 0.65735(14) 0.0357(3) Uani 1 1 d .
H21A H 0.5005 0.9100 0.6668 0.043 Uiso 1 1 calc R
C22 C 0.36755(12) 0.96868(9) 0.52820(14) 0.0410(3) Uani 1 1 d .
H22A H 0.3965 0.9685 0.4484 0.049 Uiso 1 1 calc R
C23 C 0.26399(13) 1.00320(10) 0.51670(15) 0.0478(4) Uani 1 1 d .
H23A H 0.2211 1.0273 0.4284 0.057 Uiso 1 1 calc R
C24 C 0.22161(12) 1.00317(9) 0.63310(14) 0.0421(3) Uani 1 1 d .
H24A H 0.1496 1.0272 0.6223 0.051 Uiso 1 1 calc R

loop_
_atom_site_aniso_label
_atom_site_aniso_U_11
_atom_site_aniso_U_22
_atom_site_aniso_U_33
_atom_site_aniso_U_23
_atom_site_aniso_U_13
_atom_site_aniso_U_12
B1 0.0266(6) 0.0233(6) 0.0247(6) 0.0031(5) 0.0089(5) 0.0034(5)
N1 0.0250(5) 0.0234(4) 0.0243(4) 0.0008(4) 0.0093(4) 0.0008(3)
C1 0.0268(6) 0.0334(6) 0.0314(6) 0.0015(5) 0.0093(5) 0.0053(5)
C2 0.0231(5) 0.0389(6) 0.0329(6) -0.0028(5) 0.0114(5) -0.0040(5)
C3 0.0281(7) 0.0561(8) 0.0436(7) -0.0068(7) 0.0045(5) -0.0024(6)
C4 0.0343(7) 0.0674(10) 0.0510(9) -0.0217(8) 0.0050(6) -0.0148(7)
C5 0.0462(8) 0.0452(8) 0.0612(9) -0.0205(7) 0.0171(7) -0.0177(7)
C6 0.0433(7) 0.0327(6) 0.0496(8) -0.0066(6) 0.0164(6) -0.0087(5)
C7 0.0281(6) 0.0303(6) 0.0333(6) -0.0020(5) 0.0127(5) -0.0052(4)
C8 0.0290(6) 0.0237(5) 0.0298(6) -0.0002(4) 0.0125(5) -0.0003(4)
C9 0.0424(7) 0.0253(6) 0.0402(7) 0.0053(5) 0.0115(6) -0.0003(5)
C10 0.0469(8) 0.0318(6) 0.0340(6) 0.0091(5) 0.0071(6) 0.0073(5)
C11 0.0333(6) 0.0342(6) 0.0278(6) -0.0007(5) 0.0041(5) 0.0056(5)
C12 0.0283(6) 0.0259(5) 0.0288(6) -0.0019(4) 0.0078(4) -0.0003(4)
C13 0.0268(6) 0.0246(5) 0.0250(5) 0.0034(4) 0.0076(4) 0.0056(4)
C14 0.0354(6) 0.0334(6) 0.0314(6) 0.0000(5) 0.0145(5) -0.0001(5)
C15 0.0387(7) 0.0439(7) 0.0305(6) -0.0086(5) 0.0127(5) 0.0024(5)
C16 0.0403(7) 0.0313(6) 0.0351(7) -0.0081(5) 0.0034(5) 0.0015(5)
C17 0.0411(7) 0.0290(6) 0.0347(6) 0.0023(5) 0.0085(5) -0.0045(5)
C18 0.0361(6) 0.0287(6) 0.0271(6) 0.0023(5) 0.0116(5) 0.0016(5)
C19 0.0305(6) 0.0226(5) 0.0262(5) -0.0012(4) 0.0096(4) -0.0006(4)
C20 0.0298(6) 0.0236(5) 0.0317(6) -0.0044(4) 0.0113(5) -0.0031(4)
C21 0.0360(7) 0.0331(6) 0.0441(7) -0.0095(5) 0.0211(6) -0.0053(5)
C22 0.0535(8) 0.0432(7) 0.0346(7) -0.0089(6) 0.0260(6) -0.0106(6)
C23 0.0570(9) 0.0603(9) 0.0278(6) 0.0081(6) 0.0149(6) 0.0064(7)
C24 0.0419(7) 0.0545(8) 0.0316(7) 0.0088(6) 0.0134(6) 0.0142(6)

loop_
_atom_type_symbol
_atom_type_description
_atom_type_scat_dispersion_real
_atom_type_scat_dispersion_imag
_atom_type_scat_source
C C 0.0033 0.0016 'International Tables Vol C Tables 4.2.6.8 and 6.1.1.4'
H H 0.0000 0.0000 'International Tables Vol C Tables 4.2.6.8 and 6.1.1.4'
N N 0.0061 0.0033 'International Tables Vol C Tables 4.2.6.8 and 6.1.1.4'
B B 0.0013 0.0007 'International Tables Vol C Tables 4.2.6.8 and 6.1.1.4'

loop_
_geom_angle_atom_site_label_1
_geom_angle_atom_site_label_2
_geom_angle_atom_site_label_3
_geom_angle
C1 B1 C19 112.24(9)
C1 B1 C13 112.74(9)
C19 B1 C13 112.19(9)
C1 B1 N1 103.88(8)
C19 B1 N1 107.75(8)
C13 B1 N1 107.45(9)
C12 N1 C8 119.33(9)
C12 N1 B1 119.05(9)
C8 N1 B1 121.62(9)
C2 C1 B1 110.38(9)
C2 C1 H1A 109.6
B1 C1 H1A 109.6
C2 C1 H1B 109.6
B1 C1 H1B 109.6
H1A C1 H1B 108.1
C3 C2 C7 117.88(12)
C3 C2 C1 123.41(12)
C7 C2 C1 118.71(10)
C4 C3 C2 121.62(14)
C4 C3 H3A 119.2
C2 C3 H3A 119.2
C5 C4 C3 120.10(13)
C5 C4 H4A 120.0
C3 C4 H4A 120.0
C4 C5 C6 119.77(13)
C4 C5 H5A 120.1
C6 C5 H5A 120.1
C5 C6 C7 120.65(14)
C5 C6 H6A 119.7
C7 C6 H6A 119.7
C6 C7 C2 119.93(12)
C6 C7 C8 119.70(11)
C2 C7 C8 120.32(10)
N1 C8 C9 119.03(11)
N1 C8 C7 119.02(10)
C9 C8 C7 121.91(10)
C10 C9 C8 120.85(11)
C10 C9 H9A 119.6
C8 C9 H9A 119.6
C9 C10 C11 119.20(11)
C9 C10 H10A 120.4
C11 C10 H10A 120.4
C12 C11 C10 118.27(11)
C12 C11 H11A 120.9
C10 C11 H11A 120.9
N1 C12 C11 123.15(11)
N1 C12 H12A 118.4
C11 C12 H12A 118.4
C18 C13 C14 115.75(10)
C18 C13 B1 122.39(10)
C14 C13 B1 121.86(10)
C15 C14 C13 122.30(11)
C15 C14 H14A 118.9
C13 C14 H14A 118.9
C16 C15 C14 120.10(11)
C16 C15 H15A 120.0
C14 C15 H15A 120.0
C17 C16 C15 119.34(11)
C17 C16 H16A 120.3
C15 C16 H16A 120.3
C16 C17 C18 119.96(12)
C16 C17 H17A 120.0
C18 C17 H17A 120.0
C17 C18 C13 122.54(11)
C17 C18 H18A 118.7
C13 C18 H18A 118.7
C20 C19 C24 115.61(11)
C20 C19 B1 124.42(10)
C24 C19 B1 119.90(10)
C19 C20 C21 122.41(11)
C19 C20 H20A 118.8
C21 C20 H20A 118.8
C22 C21 C20 120.15(12)
C22 C21 H21A 119.9
C20 C21 H21A 119.9
C23 C22 C21 119.02(12)
C23 C22 H22A 120.5
C21 C22 H22A 120.5
C22 C23 C24 120.46(13)
C22 C23 H23A 119.8
C24 C23 H23A 119.8
C23 C24 C19 122.34(12)
C23 C24 H24A 118.8
C19 C24 H24A 118.8

loop_
_geom_bond_atom_site_label_1
_geom_bond_atom_site_label_2
_geom_bond_distance
B1 C1 1.6200(17)
B1 C19 1.6237(16)
B1 C13 1.6275(16)
B1 N1 1.6396(15)
N1 C12 1.3458(14)
N1 C8 1.3631(14)
C1 C2 1.4966(16)
C1 H1A 0.9900
C1 H1B 0.9900
C2 C3 1.3920(18)
C2 C7 1.4015(17)
C3 C4 1.386(2)
C3 H3A 0.9500
C4 C5 1.371(2)
C4 H4A 0.9500
C5 C6 1.380(2)
C5 H5A 0.9500
C6 C7 1.4007(17)
C6 H6A 0.9500
C7 C8 1.4730(16)
C8 C9 1.3939(17)
C9 C10 1.3746(19)
C9 H9A 0.9500
C10 C11 1.3807(18)
C10 H10A 0.9500
C11 C12 1.3695(16)
C11 H11A 0.9500
C12 H12A 0.9500
C13 C18 1.3951(16)
C13 C14 1.4032(16)
C14 C15 1.3858(17)
C14 H14A 0.9500
C15 C16 1.3825(19)
C15 H15A 0.9500
C16 C17 1.3798(18)
C16 H16A 0.9500
C17 C18 1.3894(17)
C17 H17A 0.9500
C18 H18A 0.9500
C19 C20 1.3923(16)
C19 C24 1.4002(17)
C20 C21 1.3928(16)
C20 H20A 0.9500
C21 C22 1.379(2)
C21 H21A 0.9500
C22 C23 1.374(2)
C22 H22A 0.9500
C23 C24 1.3866(18)
C23 H23A 0.9500
C24 H24A 0.9500

loop_
_geom_torsion_atom_site_label_1
_geom_torsion_atom_site_label_2
_geom_torsion_atom_site_label_3
_geom_torsion_atom_site_label_4
_geom_torsion
C1 B1 N1 C12 -149.23(10)
C19 B1 N1 C12 91.53(11)
C13 B1 N1 C12 -29.56(13)
C1 B1 N1 C8 31.04(12)
C19 B1 N1 C8 -88.20(11)
C13 B1 N1 C8 150.72(10)
C19 B1 C1 C2 61.96(12)
C13 B1 C1 C2 -170.17(9)
N1 B1 C1 C2 -54.17(11)
B1 C1 C2 C3 -133.89(12)
B1 C1 C2 C7 45.21(14)
C7 C2 C3 C4 2.0(2)
C1 C2 C3 C4 -178.85(13)
C2 C3 C4 C5 0.2(2)
C3 C4 C5 C6 -1.7(2)
C4 C5 C6 C7 0.9(2)
C5 C6 C7 C2 1.43(19)
C5 C6 C7 C8 -175.98(12)
C3 C2 C7 C6 -2.82(17)
C1 C2 C7 C6 178.03(11)
C3 C2 C7 C8 174.58(11)
C1 C2 C7 C8 -4.58(16)
C12 N1 C8 C9 4.44(16)
B1 N1 C8 C9 -175.84(10)
C12 N1 C8 C7 -173.25(10)
B1 N1 C8 C7 6.48(15)
C6 C7 C8 N1 154.13(11)
C2 C7 C8 N1 -23.27(16)
C6 C7 C8 C9 -23.49(17)
C2 C7 C8 C9 159.11(11)
N1 C8 C9 C10 -3.52(18)
C7 C8 C9 C10 174.10(12)
C8 C9 C10 C11 -0.1(2)
C9 C10 C11 C12 2.67(19)
C8 N1 C12 C11 -1.86(16)
B1 N1 C12 C11 178.41(10)
C10 C11 C12 N1 -1.76(18)
C1 B1 C13 C18 -129.08(11)
C19 B1 C13 C18 -1.18(15)
N1 B1 C13 C18 117.07(11)
C1 B1 C13 C14 51.16(14)
C19 B1 C13 C14 179.06(10)
N1 B1 C13 C14 -62.69(13)
C18 C13 C14 C15 -0.45(17)
B1 C13 C14 C15 179.32(11)
C13 C14 C15 C16 0.99(19)
C14 C15 C16 C17 -0.62(19)
C15 C16 C17 C18 -0.24(19)
C16 C17 C18 C13 0.79(19)
C14 C13 C18 C17 -0.44(17)
B1 C13 C18 C17 179.79(11)
C1 B1 C19 C20 -138.51(11)
C13 B1 C19 C20 93.33(12)
N1 B1 C19 C20 -24.75(14)
C1 B1 C19 C24 44.61(14)
C13 B1 C19 C24 -83.55(13)
N1 B1 C19 C24 158.38(11)
C24 C19 C20 C21 -0.51(17)
B1 C19 C20 C21 -177.51(10)
C19 C20 C21 C22 0.59(18)
C20 C21 C22 C23 -0.20(19)
C21 C22 C23 C24 -0.2(2)
C22 C23 C24 C19 0.3(2)
C20 C19 C24 C23 0.08(19)
B1 C19 C24 C23 177.22(13)
